data_1574894
loop_
_publ_author_name
'Fischer, Lukas'
'Lee, Michael H.'
'Wiesner, Anja'
'M&#xfc;ller, Carsten'
'Riedel, Sebastian'

_publ_section_title
;
 On the synthesis and structure of reactive halonium ions.
;
_journal_issue 29
_journal_name_full 'Chemical science'
_journal_page_first 13229
_journal_page_last 13234
_journal_paper_doi 10.1039/d5sc03756e
_journal_volume 16
_journal_year 2025
_chemical_formula_moiety 'F30 O6 Sb Te6, C4 H9'
_chemical_formula_sum 'C4 H9 F30 O6 Sb Te6'
_chemical_formula_weight 1610.46
_chemical_properties_physical Air-sensitive,Moisture-sensitive
_space_group_crystal_system trigonal
_space_group_IT_number 146
_space_group_name_Hall 'R 3'
_space_group_name_H-M_alt 'R 3 :H'
_atom_sites_solution_hydrogens geom
_atom_sites_solution_primary direct
_audit_creation_method
;FinalCif V143 by Daniel Kratzert, Freiburg 2024, 
https://dkratzert.de/finalcif.html
;
_audit_update_record
;
2025-05-21 deposited with the CCDC.	2025-06-19 downloaded from the CCDC.
;
_cell_angle_alpha 90
_cell_angle_beta 90
_cell_angle_gamma 120
_cell_formula_units_Z 3
_cell_length_a 13.8891(10)
_cell_length_b 13.8891(10)
_cell_length_c 13.2594(14)
_cell_measurement_reflns_used 9890
_cell_measurement_temperature 100(2)
_cell_measurement_theta_max 30.388
_cell_measurement_theta_min 2.286
_cell_volume 2215.1(3)
_computing_cell_refinement 'SAINT V8.40B'
_computing_data_collection 'Bruker BIS V6.2.18/2023-03-24 and APEX4 2022.1-1'
_computing_data_reduction 'SAINT V8.40B'
_computing_structure_refinement 'SHELXL-2018/3 (Sheldrick, 2018)'
_computing_structure_solution 'SHELXT 2018/2 (Sheldrick, 2018)'
_diffrn_ambient_environment N~2~
_diffrn_ambient_temperature 100(2)
_diffrn_detector CPAD
_diffrn_detector_area_resol_mean 7.41
_diffrn_detector_type 'Bruker PHOTON III'
_diffrn_measured_fraction_theta_full 0.999
_diffrn_measured_fraction_theta_max 0.999
_diffrn_measurement_device 'three-circle diffractometer'
_diffrn_measurement_device_type 'Bruker D8 VENTURE dual wavelength Mo/Cu'
_diffrn_measurement_method '\w and \f scans'
_diffrn_measurement_specimen_support 'MiTeGen micromount'
_diffrn_radiation_monochromator 'mirror optics'
_diffrn_radiation_probe x-ray
_diffrn_radiation_type MoK\a
_diffrn_radiation_wavelength 0.71073
_diffrn_reflns_av_R_equivalents 0.0767
_diffrn_reflns_av_unetI/netI 0.0215
_diffrn_reflns_Laue_measured_fraction_full 0.999
_diffrn_reflns_Laue_measured_fraction_max 0.999
_diffrn_reflns_limit_h_max 19
_diffrn_reflns_limit_h_min -19
_diffrn_reflns_limit_k_max 19
_diffrn_reflns_limit_k_min -19
_diffrn_reflns_limit_l_max 18
_diffrn_reflns_limit_l_min -18
_diffrn_reflns_number 84459
_diffrn_reflns_point_group_measured_fraction_full 0.999
_diffrn_reflns_point_group_measured_fraction_max 0.997
_diffrn_reflns_theta_full 25.242
_diffrn_reflns_theta_max 30.560
_diffrn_reflns_theta_min 2.286
_diffrn_source 'microfocus sealed X-ray tube'
_diffrn_source_current 1.40
_diffrn_source_type 'Incoatec I\ms'
_diffrn_source_voltage 50.00
_exptl_absorpt_coefficient_mu 6.957
_exptl_absorpt_correction_T_max 0.7461
_exptl_absorpt_correction_T_min 0.5831
_exptl_absorpt_correction_type multi-scan
_exptl_absorpt_process_details
;SADABS-2016/2 - Bruker AXS area detector scaling and absorption correction: 
Krause, L., Herbst-Irmer, R., Sheldrick G.M. & Stalke D., J. Appl. Cryst. 48 
(2015) 3-10
;
_exptl_crystal_colour colourless
_exptl_crystal_density_diffrn 3.622
_exptl_crystal_description block
_exptl_crystal_F_000 2142
_exptl_crystal_size_max 0.185
_exptl_crystal_size_mid 0.169
_exptl_crystal_size_min 0.081
_refine_diff_density_max 1.602
_refine_diff_density_min -1.043
_refine_diff_density_rms 0.177
_refine_ls_abs_structure_details
;
 Refined as an inversion twin.
;
_refine_ls_abs_structure_Flack 0.48(10)
_refine_ls_extinction_method none
_refine_ls_goodness_of_fit_ref 1.078
_refine_ls_hydrogen_treatment constr
_refine_ls_matrix_type full
_refine_ls_number_parameters 144
_refine_ls_number_reflns 3014
_refine_ls_number_restraints 49
_refine_ls_restrained_S_all 1.089
_refine_ls_R_factor_all 0.0338
_refine_ls_R_factor_gt 0.0278
_refine_ls_shift/su_max 0.001
_refine_ls_shift/su_mean 0.000
_refine_ls_structure_factor_coef Fsqd
_refine_ls_weighting_details 'w=1/[\s^2^(Fo^2^)+48.7051P] where P=(Fo^2^+2Fc^2^)/3'
_refine_ls_weighting_scheme calc
_refine_ls_wR_factor_gt 0.0524
_refine_ls_wR_factor_ref 0.0556
_reflns_Friedel_coverage 0.996
_reflns_Friedel_fraction_full 0.999
_reflns_Friedel_fraction_max 0.995
_reflns_number_gt 2713
_reflns_number_total 3014
_reflns_threshold_expression 'I > 2\s(I)'
_cod_data_source_file d5sc03756e2.cif
_cod_data_source_block LF370_b
_cod_depositor_comments 'Adding full bibliography for 1574893--1574896.cif.'
_cod_original_cell_volume 2215.1(4)
_cod_database_code 1574894
_shelx_shelxl_version_number 2018/3
_shelx_space_group_comment
;
The symmetry employed for this shelxl refinement is uniquely defined
by the following loop, which should always be used as a source of
symmetry information in preference to the above space-group names.
They are only intended as comments.
;
_shelx_estimated_absorpt_t_min 0.359
_shelx_estimated_absorpt_t_max 0.603
_diffrn_measurement_ambient_temperature_device_make 'Oxford Cryostream 800'

loop_
_space_group_symop_operation_xyz
'x, y, z'
'-y, x-y, z'
'-x+y, -x, z'
'x+2/3, y+1/3, z+1/3'
'-y+2/3, x-y+1/3, z+1/3'
'-x+y+2/3, -x+1/3, z+1/3'
'x+1/3, y+2/3, z+2/3'
'-y+1/3, x-y+2/3, z+2/3'
'-x+y+1/3, -x+2/3, z+2/3'

loop_
_atom_site_label
_atom_site_type_symbol
_atom_site_fract_x
_atom_site_fract_y
_atom_site_fract_z
_atom_site_U_iso_or_equiv
_atom_site_adp_type
_atom_site_occupancy
_atom_site_site_symmetry_order
_atom_site_calc_flag
_atom_site_refinement_flags_posn
_atom_site_refinement_flags_adp
_atom_site_refinement_flags_occupancy
_atom_site_disorder_assembly
_atom_site_disorder_group
Sb1 Sb 0.333333 0.666667 0.6067(3) 0.01794(14) Uani 1 3 d S T P . .
Te1 Te 0.55633(13) 0.71789(13) 0.44393(3) 0.0194(4) Uani 1 1 d . . . . .
Te2 Te 0.38463(13) 0.49493(12) 0.76980(3) 0.0196(4) Uani 1 1 d . . . . .
F1 F 0.6455(10) 0.6896(10) 0.3638(9) 0.027(3) Uani 1 1 d . U . . .
F2 F 0.6048(10) 0.8507(9) 0.3743(10) 0.025(2) Uani 1 1 d . U . . .
F3 F 0.4482(12) 0.6393(12) 0.3482(9) 0.032(4) Uani 1 1 d . . . . .
F4 F 0.5251(11) 0.5870(10) 0.5124(12) 0.023(2) Uani 1 1 d . U . . .
F5 F 0.6740(12) 0.7978(13) 0.5301(9) 0.027(3) Uani 1 1 d . . . . .
F6 F 0.3671(10) 0.3770(10) 0.8481(9) 0.026(3) Uani 1 1 d . U . . .
F7 F 0.5063(10) 0.5811(12) 0.8438(10) 0.029(3) Uani 1 1 d . U . . .
F8 F 0.4605(13) 0.4533(13) 0.6861(10) 0.030(3) Uani 1 1 d . U . . .
F9 F 0.2572(12) 0.4076(11) 0.7084(12) 0.032(3) Uani 1 1 d . . . . .
F10 F 0.3090(11) 0.5285(14) 0.8624(10) 0.032(3) Uani 1 1 d . U . . .
O1 O 0.4636(16) 0.7470(14) 0.5212(12) 0.023(4) Uani 1 1 d . . . . .
O2 O 0.4166(13) 0.6163(13) 0.6903(12) 0.018(3) Uani 1 1 d . U . . .
C1 C 0.333333 0.666667 0.1333(10) 0.018(3) Uani 1 3 d S T P . .
C2 C 0.4511(7) 0.7460(7) 0.1321(8) 0.0270(18) Uani 1 1 d . . . . .
H2A H 0.469441 0.798832 0.187688 0.041 Uiso 1 1 calc R U . . .
H2B H 0.471027 0.786215 0.067822 0.041 Uiso 1 1 calc R U . . .
H2C H 0.492829 0.706665 0.139927 0.041 Uiso 1 1 calc R U . . .

loop_
_atom_site_aniso_label
_atom_site_aniso_U_11
_atom_site_aniso_U_22
_atom_site_aniso_U_33
_atom_site_aniso_U_23
_atom_site_aniso_U_13
_atom_site_aniso_U_12
Sb1 0.0205(2) 0.0205(2) 0.0128(3) 0.000 0.000 0.01024(10)
Te1 0.0232(8) 0.0218(9) 0.0134(7) 0.0018(5) 0.0020(7) 0.0115(8)
Te2 0.0224(9) 0.0211(9) 0.0143(7) 0.0005(7) 0.0000(5) 0.0101(7)
F1 0.028(3) 0.031(3) 0.022(3) -0.0021(19) 0.005(2) 0.015(2)
F2 0.029(3) 0.023(3) 0.020(3) 0.0061(19) 0.006(2) 0.012(2)
F3 0.027(5) 0.050(6) 0.016(4) -0.020(4) -0.012(3) 0.018(4)
F4 0.027(3) 0.019(3) 0.022(3) 0.006(2) 0.003(2) 0.011(2)
F5 0.018(4) 0.042(5) 0.016(4) -0.008(3) -0.011(3) 0.013(3)
F6 0.027(3) 0.025(3) 0.024(3) 0.0029(13) -0.0016(13) 0.0121(18)
F7 0.029(3) 0.031(3) 0.023(3) 0.002(2) -0.006(2) 0.013(2)
F8 0.032(4) 0.030(4) 0.028(4) 0.002(3) -0.001(3) 0.014(3)
F9 0.033(4) 0.020(4) 0.027(5) 0.006(3) -0.006(3) 0.000(3)
F10 0.034(4) 0.032(4) 0.029(4) 0.002(3) 0.000(3) 0.016(3)
O1 0.029(6) 0.029(5) 0.014(4) 0.002(3) 0.009(3) 0.015(4)
O2 0.018(3) 0.018(3) 0.018(4) 0.0003(14) -0.0001(14) 0.010(2)
C1 0.018(3) 0.018(3) 0.019(7) 0.000 0.000 0.0090(17)
C2 0.022(4) 0.019(4) 0.040(5) 0.001(4) 0.004(4) 0.011(3)

loop_
_atom_type_symbol
_atom_type_description
_atom_type_scat_dispersion_real
_atom_type_scat_dispersion_imag
_atom_type_scat_source
C C 0.0033 0.0016 'International Tables Vol C Tables 4.2.6.8 and 6.1.1.4'
H H 0.0000 0.0000 'International Tables Vol C Tables 4.2.6.8 and 6.1.1.4'
O O 0.0106 0.0060 'International Tables Vol C Tables 4.2.6.8 and 6.1.1.4'
F F 0.0171 0.0103 'International Tables Vol C Tables 4.2.6.8 and 6.1.1.4'
Sb Sb -0.5866 1.5461 'International Tables Vol C Tables 4.2.6.8 and 6.1.1.4'
Te Te -0.5308 1.6751 'International Tables Vol C Tables 4.2.6.8 and 6.1.1.4'

loop_
_geom_angle_atom_site_label_1
_geom_angle_atom_site_label_2
_geom_angle_atom_site_label_3
_geom_angle
_geom_angle_site_symmetry_1
_geom_angle_site_symmetry_3
_geom_angle_publ_flag
O1 Sb1 O1 89.5(8) 2_665 . ?
O1 Sb1 O1 89.5(8) 2_665 3_565 ?
O1 Sb1 O1 89.5(8) . 3_565 ?
O1 Sb1 O2 89.4(7) 2_665 2_665 ?
O1 Sb1 O2 89.9(7) . 2_665 ?
O1 Sb1 O2 178.7(10) 3_565 2_665 ?
O1 Sb1 O2 89.9(7) 2_665 3_565 ?
O1 Sb1 O2 178.7(10) . 3_565 ?
O1 Sb1 O2 89.4(7) 3_565 3_565 ?
O2 Sb1 O2 91.3(7) 2_665 3_565 ?
O1 Sb1 O2 178.7(10) 2_665 . ?
O1 Sb1 O2 89.4(7) . . ?
O1 Sb1 O2 89.8(7) 3_565 . ?
O2 Sb1 O2 91.3(7) 2_665 . ?
O2 Sb1 O2 91.3(7) 3_565 . ?
F1 Te1 O1 178.0(7) . . ?
F1 Te1 F5 89.9(6) . . ?
O1 Te1 F5 91.7(7) . . ?
F1 Te1 F3 84.9(6) . . ?
O1 Te1 F3 93.5(7) . . ?
F5 Te1 F3 174.5(7) . . ?
F1 Te1 F2 88.6(6) . . ?
O1 Te1 F2 90.3(7) . . ?
F5 Te1 F2 86.5(6) . . ?
F3 Te1 F2 91.7(6) . . ?
F1 Te1 F4 85.8(6) . . ?
O1 Te1 F4 95.5(6) . . ?
F5 Te1 F4 89.4(7) . . ?
F3 Te1 F4 91.9(6) . . ?
F2 Te1 F4 173.0(6) . . ?
F9 Te2 F7 174.2(6) . . ?
F9 Te2 F8 92.4(7) . . ?
F7 Te2 F8 92.5(6) . . ?
F9 Te2 F10 88.8(7) . . ?
F7 Te2 F10 86.1(6) . . ?
F8 Te2 F10 174.8(7) . . ?
F9 Te2 O2 93.7(6) . . ?
F7 Te2 O2 89.2(7) . . ?
F8 Te2 O2 91.7(7) . . ?
F10 Te2 O2 93.3(7) . . ?
F9 Te2 F6 90.4(6) . . ?
F7 Te2 F6 87.0(6) . . ?
F8 Te2 F6 84.3(6) . . ?
F10 Te2 F6 90.6(7) . . ?
O2 Te2 F6 174.4(6) . . ?
Te1 O1 Sb1 138.6(10) . . ?
Te2 O2 Sb1 137.0(9) . . ?
C2 C1 C2 119.99(3) 3_565 . ?
C2 C1 C2 119.99(3) 3_565 2_665 ?
C2 C1 C2 119.99(3) . 2_665 ?

loop_
_geom_bond_atom_site_label_1
_geom_bond_atom_site_label_2
_geom_bond_distance
_geom_bond_site_symmetry_2
_geom_bond_publ_flag
Sb1 O1 1.945(18) 2_665 ?
Sb1 O1 1.945(18) . ?
Sb1 O1 1.945(18) 3_565 ?
Sb1 O2 1.966(17) 2_665 ?
Sb1 O2 1.966(17) 3_565 ?
Sb1 O2 1.966(17) . ?
Te1 F1 1.818(12) . ?
Te1 O1 1.842(16) . ?
Te1 F5 1.842(12) . ?
Te1 F3 1.849(12) . ?
Te1 F2 1.862(12) . ?
Te1 F4 1.878(13) . ?
Te2 F9 1.766(14) . ?
Te2 F7 1.797(13) . ?
Te2 F8 1.813(15) . ?
Te2 F10 1.822(14) . ?
Te2 O2 1.845(16) . ?
Te2 F6 1.850(12) . ?
C1 C2 1.445(9) 3_565 ?
C1 C2 1.445(9) . ?
C1 C2 1.445(9) 2_665 ?
